data_2206726
loop_
_publ_author_name
'Jing-Hua Li'
'Jin-Huan He'
'Zhi-Min Jin'

_publ_section_title 5-(<i>N</i>,<i>N</i>-Dimethylammoniomethyl)-2,2-dimethyl-4-oxido-6-oxo-6<i>H</i>-1,3-dioxine
_journal_coeditor_code IS6085
_journal_issue 9
_journal_name_full 'Acta Crystallographica Section E'
_journal_page_first o3106
_journal_page_last o3107
_journal_paper_doi 10.1107/S1600536805026826
_journal_volume 61
_journal_year 2005
_chemical_formula_iupac 'C9 H15 N O4'
_chemical_formula_moiety 'C9 H15 N O4'
_chemical_formula_sum 'C9 H15 N O4'
_chemical_formula_weight 201.22
_chemical_melting_point .433E-305
_chemical_name_systematic
;
5-(N,N-Dimethylammoniomethyl)-2,2-dimethyl-4-oxido-6-oxo-6H-1,3-dioxine
;
_space_group_IT_number 2
_symmetry_cell_setting triclinic
_symmetry_space_group_name_Hall '-P 1'
_symmetry_space_group_name_H-M 'P -1'
_atom_sites_solution_hydrogens geom
_atom_sites_solution_primary direct
_atom_sites_solution_secondary difmap
_audit_creation_method SHELXL-97
_cell_angle_alpha 99.810(6)
_cell_angle_beta 101.532(3)
_cell_angle_gamma 92.919(5)
_cell_formula_units_Z 2
_cell_length_a 6.7922(5)
_cell_length_b 8.4862(8)
_cell_length_c 9.1518(8)
_cell_measurement_reflns_used 2555
_cell_measurement_temperature 293(2)
_cell_measurement_theta_max 27.3
_cell_measurement_theta_min 3.0
_cell_volume 507.33(8)
_computing_cell_refinement RAPID-AUTO
_computing_data_collection 'RAPID-AUTO (Rigaku Corporation, 2001)'
_computing_data_reduction 'CrystalStructure (Rigaku/MSC & Rigaku Corporation, 2004)'
_computing_molecular_graphics 'SHELXTL (Bruker, 1998)'
_computing_publication_material CrystalStructure
_computing_structure_refinement 'SHELXL97 (Sheldrick, 1997)'
_computing_structure_solution 'SHELXS97 (Sheldrick, 1997)'
_diffrn_ambient_temperature 293(2)
_diffrn_detector_area_resol_mean 10.00
_diffrn_measured_fraction_theta_full 0.969
_diffrn_measured_fraction_theta_max 0.969
_diffrn_measurement_device_type 'Rigaku R-AXIS RAPID'
_diffrn_measurement_method \w
_diffrn_radiation_monochromator graphite
_diffrn_radiation_source 'fine-focus sealed tube'
_diffrn_radiation_type MoK\a
_diffrn_radiation_wavelength 0.71073
_diffrn_reflns_av_R_equivalents 0.0147
_diffrn_reflns_av_sigmaI/netI 0.0146
_diffrn_reflns_limit_h_max 8
_diffrn_reflns_limit_h_min -7
_diffrn_reflns_limit_k_max 10
_diffrn_reflns_limit_k_min -10
_diffrn_reflns_limit_l_max 10
_diffrn_reflns_limit_l_min -10
_diffrn_reflns_number 2699
_diffrn_reflns_theta_full 24.99
_diffrn_reflns_theta_max 24.99
_diffrn_reflns_theta_min 2.31
_diffrn_standards_decay_% 0
_diffrn_standards_number 0
_exptl_absorpt_coefficient_mu 0.103
_exptl_absorpt_correction_type none
_exptl_crystal_colour colourless
_exptl_crystal_density_diffrn 1.317
_exptl_crystal_density_method 'not measured'
_exptl_crystal_description prism
_exptl_crystal_F_000 216.0
_exptl_crystal_size_max 0.50
_exptl_crystal_size_mid 0.48
_exptl_crystal_size_min 0.42
_refine_diff_density_max 0.158
_refine_diff_density_min -0.253
_refine_ls_extinction_method none
_refine_ls_goodness_of_fit_ref 1.075
_refine_ls_hydrogen_treatment refall
_refine_ls_matrix_type full
_refine_ls_number_parameters 187
_refine_ls_number_reflns 1785
_refine_ls_number_restraints 0
_refine_ls_restrained_S_all 1.075
_refine_ls_R_factor_all 0.0442
_refine_ls_R_factor_gt 0.0388
_refine_ls_shift/su_max 0.000
_refine_ls_shift/su_mean 0.000
_refine_ls_structure_factor_coef Fsqd
_refine_ls_weighting_details 'calc w=1/[\s^2^(Fo^2^)+(0.0603P)^2^+0.079P] where P=(Fo^2^+2Fc^2^)/3'
_refine_ls_weighting_scheme calc
_refine_ls_wR_factor_gt 0.0976
_refine_ls_wR_factor_ref 0.1020
_reflns_number_gt 1519
_reflns_number_total 1785
_reflns_threshold_expression I>2\s(I)
_cod_data_source_file is6085.cif
_cod_data_source_block I
_cod_database_code 2206726

loop_
_symmetry_equiv_pos_as_xyz
'x, y, z'
'-x, -y, -z'

loop_
_atom_site_label
_atom_site_fract_x
_atom_site_fract_y
_atom_site_fract_z
_atom_site_U_iso_or_equiv
_atom_site_adp_type
_atom_site_calc_flag
_atom_site_occupancy
_atom_site_type_symbol
C1 0.6812(2) 0.94008(16) 0.29665(16) 0.0375(3) Uani d 1 C
C2 0.7220(3) 1.1080(2) 0.3905(2) 0.0548(5) Uani d 1 C
C3 0.8242(3) 0.90536(19) 0.19055(19) 0.0451(4) Uani d 1 C
C4 0.3872(2) 0.77380(17) 0.14777(16) 0.0395(3) Uani d 1 C
C5 0.6148(2) 0.67516(15) 0.34926(14) 0.0325(3) Uani d 1 C
C6 0.4676(2) 0.64525(16) 0.21519(15) 0.0338(3) Uani d 1 C
C7 0.3766(2) 0.47664(16) 0.15857(15) 0.0357(3) Uani d 1 C
C8 0.0699(3) 0.5110(2) 0.2689(2) 0.0482(4) Uani d 1 C
C9 0.1868(3) 0.24183(18) 0.21733(19) 0.0448(4) Uani d 1 C
O1 0.47762(15) 0.92680(11) 0.21273(12) 0.0452(3) Uani d 1 O
O2 0.70212(15) 0.82985(11) 0.40314(10) 0.0394(3) Uani d 1 O
O3 0.67002(16) 0.57220(12) 0.42798(11) 0.0430(3) Uani d 1 O
O4 0.24329(18) 0.76470(14) 0.04196(14) 0.0608(4) Uani d 1 O
N1 0.24865(16) 0.41819(12) 0.26113(12) 0.0316(3) Uani d 1 N
H1 0.320(3) 0.4334(19) 0.352(2) 0.044(4) Uiso d 1 H
H2 0.631(3) 1.120(2) 0.456(2) 0.071(6) Uiso d 1 H
H3 0.860(3) 1.119(2) 0.450(2) 0.060(5) Uiso d 1 H
H4 0.705(3) 1.188(3) 0.321(2) 0.072(6) Uiso d 1 H
H5 0.810(3) 0.982(2) 0.124(2) 0.063(5) Uiso d 1 H
H6 0.963(3) 0.918(2) 0.247(2) 0.060(5) Uiso d 1 H
H7 0.798(3) 0.793(2) 0.137(2) 0.056(5) Uiso d 1 H
H8 0.476(3) 0.399(2) 0.1508(18) 0.044(4) Uiso d 1 H
H9 0.287(2) 0.4616(18) 0.0538(19) 0.042(4) Uiso d 1 H
H10 0.111(3) 0.625(2) 0.290(2) 0.062(5) Uiso d 1 H
H11 -0.021(4) 0.485(3) 0.169(3) 0.081(6) Uiso d 1 H
H12 0.004(3) 0.475(2) 0.343(2) 0.058(5) Uiso d 1 H
H13 0.088(3) 0.222(2) 0.124(2) 0.056(5) Uiso d 1 H
H14 0.302(3) 0.184(2) 0.205(2) 0.064(5) Uiso d 1 H
H15 0.134(3) 0.207(2) 0.294(2) 0.059(5) Uiso d 1 H

loop_
_atom_site_aniso_label
_atom_site_aniso_U_11
_atom_site_aniso_U_22
_atom_site_aniso_U_33
_atom_site_aniso_U_12
_atom_site_aniso_U_13
_atom_site_aniso_U_23
C1 0.0387(8) 0.0329(7) 0.0390(7) 0.0002(5) 0.0063(6) 0.0049(6)
C2 0.0551(11) 0.0387(9) 0.0651(11) -0.0039(7) 0.0159(9) -0.0069(8)
C3 0.0516(10) 0.0372(8) 0.0483(9) -0.0012(6) 0.0174(7) 0.0066(7)
C4 0.0365(8) 0.0385(8) 0.0411(8) 0.0003(6) 0.0016(6) 0.0095(6)
C5 0.0323(7) 0.0373(7) 0.0304(6) 0.0028(5) 0.0118(5) 0.0070(5)
C6 0.0352(7) 0.0326(7) 0.0325(7) 0.0007(5) 0.0051(6) 0.0064(5)
C7 0.0411(8) 0.0350(7) 0.0308(7) 0.0017(6) 0.0087(6) 0.0045(5)
C8 0.0406(9) 0.0526(10) 0.0537(10) 0.0111(7) 0.0123(8) 0.0111(8)
C9 0.0518(10) 0.0352(8) 0.0439(9) -0.0065(7) 0.0046(7) 0.0075(6)
O1 0.0411(6) 0.0319(5) 0.0588(6) 0.0036(4) 0.0008(5) 0.0095(4)
O2 0.0414(6) 0.0414(6) 0.0312(5) -0.0052(4) 0.0029(4) 0.0035(4)
O3 0.0478(6) 0.0505(6) 0.0335(5) 0.0071(4) 0.0063(4) 0.0170(4)
O4 0.0534(7) 0.0567(7) 0.0620(7) -0.0019(5) -0.0195(6) 0.0217(6)
N1 0.0329(6) 0.0318(6) 0.0273(6) 0.0012(4) 0.0004(5) 0.0054(4)

loop_
_atom_type_symbol
_atom_type_description
_atom_type_scat_dispersion_real
_atom_type_scat_dispersion_imag
_atom_type_scat_source
C C 0.0033 0.0016 'International Tables Vol C Tables 4.2.6.8 and 6.1.1.4'
H H 0.0000 0.0000 'International Tables Vol C Tables 4.2.6.8 and 6.1.1.4'
O O 0.0106 0.0060 'International Tables Vol C Tables 4.2.6.8 and 6.1.1.4'
N N 0.0061 0.0033 'International Tables Vol C Tables 4.2.6.8 and 6.1.1.4'

loop_
_geom_angle_atom_site_label_1
_geom_angle_atom_site_label_2
_geom_angle_atom_site_label_3
_geom_angle
_geom_angle_publ_flag
C1 C3 H7 109.7(11) ?
C1 C3 H5 108.2(11) ?
H7 C3 H5 113.9(16) ?
C1 C3 H6 110.8(11) ?
H7 C3 H6 106.6(15) ?
H5 C3 H6 107.7(16) ?
C6 C7 N1 113.10(10) ?
C6 C7 H8 113.5(10) ?
N1 C7 H8 104.8(10) ?
C6 C7 H9 112.6(9) ?
N1 C7 H9 106.8(9) ?
H8 C7 H9 105.4(13) ?
N1 C9 H14 110.0(11) ?
N1 C9 H13 108.7(10) ?
H14 C9 H13 110.1(16) ?
N1 C9 H15 109.4(11) ?
H14 C9 H15 107.9(16) ?
H13 C9 H15 110.6(16) ?
C4 C6 C7 121.08(12) yes
C5 C6 C4 120.87(12) yes
C5 C6 C7 117.43(12) yes
C7 N1 H1 108.3(12) no
O4 C4 O1 116.38(12) ?
O3 C5 C6 124.68(12) yes
O4 C4 C6 127.02(13) yes
O1 C4 C6 116.56(12) ?
O3 C5 O2 116.82(12) ?
O2 C5 C6 118.47(11) ?
O1 C1 O2 110.17(11) ?
O1 C1 C3 110.48(12) ?
O2 C1 C3 110.02(12) ?
O1 C1 C2 106.61(12) ?
O2 C1 C2 106.68(12) ?
C3 C1 C2 112.76(13) ?
C8 N1 C9 110.84(12) ?
C8 N1 C7 112.17(11) ?
C9 N1 C7 112.39(11) ?
C8 N1 H1 106.4(11) ?
C9 N1 H1 106.4(11) ?
C4 O1 C1 117.53(10) ?
C5 O2 C1 117.10(10) ?
C1 C2 H4 109.1(12) ?
C1 C2 H3 107.9(11) ?
H4 C2 H3 110.5(17) ?
C1 C2 H2 108.1(12) ?
H4 C2 H2 111.3(17) ?
H3 C2 H2 109.8(17) ?
N1 C8 H11 107.4(13) ?
N1 C8 H10 109.8(12) ?
H11 C8 H10 108.4(17) ?
N1 C8 H12 107.5(11) ?
H11 C8 H12 108.9(17) ?
H10 C8 H12 114.7(15) ?

loop_
_geom_bond_atom_site_label_1
_geom_bond_atom_site_label_2
_geom_bond_distance
_geom_bond_publ_flag
C3 C1 1.510(2) ?
C3 H7 0.985(18) ?
C3 H5 0.96(2) ?
C3 H6 0.97(2) ?
C7 C6 1.4923(18) ?
C7 N1 1.5243(18) ?
C7 H8 0.974(17) ?
C7 H9 1.010(17) ?
C9 N1 1.4971(17) ?
C9 H14 0.96(2) ?
C9 H13 0.96(2) ?
C9 H15 0.93(2) ?
O3 C5 1.2503(16) yes
O4 C4 1.2196(18) yes
C6 C4 1.423(2) yes
C6 C5 1.3952(19) yes
C4 O1 1.3879(17) ?
C5 O2 1.3790(16) ?
C1 O1 1.4299(17) ?
C1 O2 1.4539(17) ?
C1 C2 1.514(2) ?
N1 C8 1.4876(19) ?
N1 H1 0.859(18) no
C2 H4 1.00(2) ?
C2 H3 0.97(2) ?
C2 H2 0.94(2) ?
C8 H11 0.98(2) ?
C8 H10 0.97(2) ?
C8 H12 0.96(2) ?

loop_
_geom_hbond_atom_site_label_D
_geom_hbond_atom_site_label_H
_geom_hbond_atom_site_label_A
_geom_hbond_site_symmetry_A
_geom_hbond_distance_DH
_geom_hbond_distance_HA
_geom_hbond_distance_DA
_geom_hbond_angle_DHA
_geom_hbond_publ_flag
N1 H1 O3 . 0.859(18) 2.507(18) 3.0696(16) 124.4(14) yes
N1 H1 O3 2_666 0.859(18) 2.013(18) 2.7740(15) 147.6(19) yes

loop_
_geom_torsion_atom_site_label_1
_geom_torsion_atom_site_label_2
_geom_torsion_atom_site_label_3
_geom_torsion_atom_site_label_4
_geom_torsion
N1 C7 C6 C5 67.43(16)
N1 C7 C6 C4 -103.66(15)
C5 C6 C4 O4 -170.81(15)
C7 C6 C4 O4 0.0(2)
C5 C6 C4 O1 6.7(2)
C7 C6 C4 O1 177.47(12)
C4 C6 C5 O3 168.26(13)
C7 C6 C5 O3 -2.8(2)
C4 C6 C5 O2 -9.4(2)
C7 C6 C5 O2 179.50(11)
C6 C7 N1 C8 63.74(15)
C6 C7 N1 C9 -170.56(12)
O4 C4 O1 C1 -158.43(14)
C6 C4 O1 C1 23.80(19)
O2 C1 O1 C4 -48.77(16)
C3 C1 O1 C4 73.00(15)
C2 C1 O1 C4 -164.15(13)
O3 C5 O2 C1 164.22(11)
C6 C5 O2 C1 -17.94(17)
O1 C1 O2 C5 45.62(15)
C3 C1 O2 C5 -76.43(15)
C2 C1 O2 C5 160.96(12)

loop_
_cod_related_entry_id
_cod_related_entry_database
_cod_related_entry_code
1 ChemSpider 30654845
